data_9013985
loop_
_publ_author_name
'Rastsvetaeva, R. K.'
'Rozenberg, K. A.'
'Chukanov, N. V.'
'Mockel, S.'

_publ_section_title
;
 The crystal structure of an iron-rich variety of zanazziite belonging to
 heteropolyhedral framework roscherite-group beryllophosphates
;
_journal_name_full 'Crystallography Reports'
_journal_page_first 568
_journal_page_last 571
_journal_paper_doi 10.1134/S1063774509040051
_journal_volume 54
_journal_year 2009
_chemical_compound_source 'Sapucaia mine, Minas Gerais, Brazil'
_chemical_formula_sum 'Al0.26 Be2 Ca Fe0.97 H8.5 Mg1.61 Mn0.18 O17 P3'
_chemical_name_mineral Zanazziite
_space_group_IT_number 15
_symmetry_space_group_name_Hall '-C 2yc'
_symmetry_space_group_name_H-M 'C 1 2/c 1'
_cell_angle_alpha 90
_cell_angle_beta 95.490
_cell_angle_gamma 90
_cell_formula_units_Z 4
_cell_length_a 15.876
_cell_length_b 11.860
_cell_length_c 6.607
_cell_volume 1238.321
_database_code_amcsd 0012416
_exptl_crystal_density_diffrn 2.906
_cod_original_formula_sum 'Ca Mg1.61 Fe.97 Al.26 Mn.18 Be2 P3 O17 H8.5'
_cod_database_code 9013985

loop_
_space_group_symop_operation_xyz
x,y,z
1/2+x,1/2+y,z
x,-y,1/2+z
1/2+x,1/2-y,1/2+z
-x,y,1/2-z
1/2-x,1/2+y,1/2-z
-x,-y,-z
1/2-x,1/2-y,-z

loop_
_atom_site_label
_atom_site_fract_x
_atom_site_fract_y
_atom_site_fract_z
_atom_site_occupancy
_atom_site_U_iso_or_equiv
_atom_site_type_symbol
_atom_site_attached_hydrogens
CaA 0.00000 0.25940 0.25000 1.00000 0.01748 Ca 0
MgA1 0.00000 0.00000 0.00000 0.65000 0.00583 Mg 0
FeA1 0.00000 0.00000 0.00000 0.35000 0.00583 Fe 0
MgB2 0.17140 0.16300 0.99580 0.48000 0.01583 Mg 0
FeB2 0.17140 0.16300 0.99580 0.31000 0.01583 Fe 0
AlB 0.17140 0.16300 0.99580 0.13000 0.01583 Al 0
MnB 0.17140 0.16300 0.99580 0.09000 0.01583 Mn 0
Be 0.33270 0.17740 0.30320 1.00000 0.01520 Be 0
P1 0.18770 0.11620 0.47760 1.00000 0.01127 P 0
P2 0.00000 0.27260 0.75000 1.00000 0.01279 P 0
O1 0.35570 0.49810 0.50030 1.00000 0.01773 O 0
O2 0.28250 0.09960 0.44990 1.00000 0.01646 O 0
O3 0.14450 0.18260 0.29690 1.00000 0.01520 O 0
O4 0.31960 0.31550 0.32470 1.00000 0.01393 O 0
O5 0.45830 0.30020 0.07470 1.00000 0.02026 O 0
O6 0.43430 0.15100 0.34160 1.00000 0.01773 O 0
O-h1 0.29980 0.16420 0.06350 1.00000 0.01646 O 0
Wat1 0.00000 0.04030 0.25000 0.50000 0.02026 O 2
O-H2 0.00000 0.04030 0.25000 0.50000 0.02026 O 1
OW2 0.09330 0.41970 0.21960 1.00000 0.04686 O 0
H1 0.07700 0.48400 0.18000 1.00000 0.03800 H 0
H2 0.17500 0.37700 0.98000 1.00000 0.03800 H 0
H3 0.12400 0.42100 0.32000 1.00000 0.03800 H 0

loop_
_cod_changelog_entry_id
_cod_changelog_entry_author
_cod_changelog_entry_date
_cod_changelog_entry_text
1
;cod-tools version 3.8.0
Id: cif_guess_AMCSD_atom_types 9581 2023-05-17 12:35:41Z saulius
;
2023-05-18T11:42:42+03:00
;Derived atom types and hydrogen counts
from atom names that follow the AMCSD naming convention
(Wat == water, O-H == hydroxyl).
;

loop_
_cod_related_entry_id
_cod_related_entry_database
_cod_related_entry_code
1 AMCSD 0012416
